data_4502376
loop_
_publ_author_name
'Chai, Xiao-Chuan'
'Sun, Yan-Qiong'
'Lei, Ran'
'Chen, Yi-Ping'
'Zhang, Shuai'
'Cao, Yan-Ning'
'Zhang, Han-Hui'

_publ_section_title
;
 A Series of Lanthanide Frameworks with a Flexible
 Ligand,N,N&#x2032;-Diacetic Acid Imidazolium, in Different Coordination
 Modes
;
_journal_issue 2
_journal_name_full 'Crystal Growth &amp; Design'
_journal_page_first 658
_journal_paper_doi 10.1021/cg901075r
_journal_volume 10
_journal_year 2010
_chemical_formula_sum 'C10.5 H23 La N3 O13'
_chemical_formula_weight 538.23
_chemical_name_systematic
;
 ?
;
_space_group_IT_number 14
_symmetry_cell_setting monoclinic
_symmetry_space_group_name_Hall '-P 2ybc'
_symmetry_space_group_name_H-M 'P 1 21/c 1'
_atom_sites_solution_hydrogens geom
_atom_sites_solution_primary direct
_atom_sites_solution_secondary difmap
_audit_creation_method SHELXL-97
_cell_angle_alpha 90.00
_cell_angle_beta 102.307(15)
_cell_angle_gamma 90.00
_cell_formula_units_Z 4
_cell_length_a 11.507(5)
_cell_length_b 20.988(6)
_cell_length_c 8.821(3)
_cell_measurement_reflns_used 17538
_cell_measurement_temperature 293(2)
_cell_measurement_theta_max 54.98
_cell_measurement_theta_min 6.12
_cell_volume 2081.4(13)
_computing_cell_refinement CrystalClear
_computing_data_collection 'CrystalClear (Rigaku, 2007)'
_computing_data_reduction CrystalClear
_computing_molecular_graphics 'SHELXTL (Sheldrick, 2001)'
_computing_publication_material SHELXTL
_computing_structure_refinement 'SHELXL-97 (Sheldrick, 1997)'
_computing_structure_solution 'SHELXS-97 (Sheldrick, 1997)'
_diffrn_ambient_temperature 293(2)
_diffrn_measured_fraction_theta_full 0.997
_diffrn_measured_fraction_theta_max 0.997
_diffrn_measurement_device_type 'Rigaku Saturn724 CCD area detector'
_diffrn_measurement_method '\w scan'
_diffrn_radiation_monochromator graphite
_diffrn_radiation_source 'fine-focus sealed tube'
_diffrn_radiation_type MoK\a
_diffrn_radiation_wavelength 0.71073
_diffrn_reflns_av_R_equivalents 0.0301
_diffrn_reflns_av_sigmaI/netI 0.0222
_diffrn_reflns_limit_h_max 14
_diffrn_reflns_limit_h_min -14
_diffrn_reflns_limit_k_max 27
_diffrn_reflns_limit_k_min -27
_diffrn_reflns_limit_l_max 10
_diffrn_reflns_limit_l_min -11
_diffrn_reflns_number 20183
_diffrn_reflns_theta_full 27.48
_diffrn_reflns_theta_max 27.48
_diffrn_reflns_theta_min 3.06
_exptl_absorpt_coefficient_mu 2.117
_exptl_absorpt_correction_T_max 0.792
_exptl_absorpt_correction_T_min 0.656
_exptl_absorpt_correction_type multi-scan
_exptl_crystal_colour Colourless
_exptl_crystal_density_diffrn 1.718
_exptl_crystal_density_method 'not measured'
_exptl_crystal_description Block
_exptl_crystal_F_000 1072
_exptl_crystal_size_max 0.28
_exptl_crystal_size_mid 0.17
_exptl_crystal_size_min 0.11
_refine_diff_density_max 1.555
_refine_diff_density_min -1.101
_refine_diff_density_rms 0.161
_refine_ls_extinction_method none
_refine_ls_goodness_of_fit_ref 1.093
_refine_ls_hydrogen_treatment mixed
_refine_ls_matrix_type full
_refine_ls_number_parameters 259
_refine_ls_number_reflns 4758
_refine_ls_number_restraints 14
_refine_ls_restrained_S_all 1.094
_refine_ls_R_factor_all 0.0430
_refine_ls_R_factor_gt 0.0380
_refine_ls_shift/su_max 0.001
_refine_ls_shift/su_mean 0.000
_refine_ls_structure_factor_coef Fsqd
_refine_ls_weighting_details 'calc w=1/[\s^2^(Fo^2^)+(0.0464P)^2^+9.5029P] where P=(Fo^2^+2Fc^2^)/3'
_refine_ls_weighting_scheme calc
_refine_ls_wR_factor_gt 0.1014
_refine_ls_wR_factor_ref 0.1038
_reflns_number_gt 4341
_reflns_number_total 4758
_reflns_threshold_expression >2sigma(I)
_cod_data_source_file cg901075r_si_002.cif
_cod_data_source_block 2
_cod_depositor_comments
;
The following automatic conversions were performed:

'_symmetry_cell_setting' value 'Monoclinic' changed to 'monoclinic'
according to /home/saulius/struct/CIF-dictionaries/cif_core.dic
dictionary named 'cif_core.dic' version 2.4.2 from
2011-04-26.

'_exptl_absorpt_correction_type' value 'Multi-Scan'
changed to 'multi-scan' according to
/home/saulius/struct/CIF-dictionaries/cif_core.dic dictionary named
'cif_core.dic' version 2.4.2 from 2011-04-26.

Automatic conversion script
Id: cif_fix_values 1715 2011-07-08 13:25:40Z adriana 
;
_cod_original_cell_volume 2081.3(12)
_cod_original_sg_symbol_H-M P21/c
_cod_original_formula_sum 'C10.50 H23 La N3 O13'
_cod_database_code 4502376

loop_
_symmetry_equiv_pos_as_xyz
'x, y, z'
'-x, y+1/2, -z+1/2'
'-x, -y, -z'
'x, -y-1/2, z-1/2'

loop_
_atom_site_label
_atom_site_type_symbol
_atom_site_fract_x
_atom_site_fract_y
_atom_site_fract_z
_atom_site_U_iso_or_equiv
_atom_site_adp_type
_atom_site_occupancy
_atom_site_symmetry_multiplicity
_atom_site_calc_flag
_atom_site_refinement_flags
La1 La -0.167989(19) 0.737825(11) -0.11443(2) 0.01904(9) Uani 1 1 d .
O1 O -0.0553(3) 0.78099(16) 0.1413(3) 0.0269(6) Uani 1 1 d .
O2 O 0.0522(3) 0.7931(2) 0.3778(4) 0.0389(8) Uani 1 1 d .
O3 O 0.6172(3) 0.8003(2) 0.3924(4) 0.0406(9) Uani 1 1 d .
O4 O 0.7091(3) 0.76548(17) 0.6211(4) 0.0309(7) Uani 1 1 d .
O5 O -0.1042(4) 0.64581(17) 0.0667(4) 0.0424(9) Uani 1 1 d .
O6 O -0.0681(4) 0.66066(18) 0.3224(4) 0.0434(9) Uani 1 1 d .
O7 O -0.2919(4) 0.8380(2) -0.0854(4) 0.0472(9) Uani 1 1 d D
HW7 H -0.324(6) 0.845(3) -0.011(6) 0.071 Uiso 1 1 d D
HB7 H -0.284(7) 0.871(2) -0.135(7) 0.071 Uiso 1 1 d D
O8 O -0.2121(5) 0.63012(19) -0.2526(5) 0.0517(10) Uani 1 1 d D
HW8 H -0.242(6) 0.602(3) -0.205(8) 0.078 Uiso 1 1 d D
HB8 H -0.149(4) 0.618(3) -0.276(9) 0.078 Uiso 1 1 d D
O9 O 0.2971(6) 0.6189(3) 0.3270(11) 0.097(2) Uani 1 1 d D
HW9 H 0.332(9) 0.617(7) 0.254(9) 0.146 Uiso 1 1 d D
HB9 H 0.344(8) 0.633(6) 0.407(8) 0.146 Uiso 1 1 d D
O10 O 0.6341(4) 0.95364(17) 0.6915(5) 0.0504(11) Uani 1 1 d D
HW10 H 0.589(4) 0.939(4) 0.738(8) 0.076 Uiso 1 1 d D
HB10 H 0.7036(18) 0.949(4) 0.715(8) 0.076 Uiso 1 1 d D
O11 O 0.5232(14) 0.6397(8) 0.5657(18) 0.102(4) Uiso 0.50 1 d PD
H11 H 0.460(13) 0.656(12) 0.51(3) 0.153 Uiso 0.50 1 d PD
O12 O 0.9466(7) 0.5749(4) 0.5922(9) 0.105(2) Uiso 1 1 d D
H12 H 1.021(3) 0.583(6) 0.600(14) 0.157 Uiso 1 1 d D
O13 O 0.7873(10) 1.0143(6) 0.9684(14) 0.176(4) Uiso 1 1 d .
O14 O 0.6590(13) 0.5288(7) 0.8469(17) 0.103(4) Uiso 0.50 1 d P
N1 N 0.2571(3) 0.8130(3) 0.2790(5) 0.0415(11) Uani 1 1 d .
N2 N 0.4059(4) 0.8151(3) 0.4725(5) 0.0426(11) Uani 1 1 d .
N3 N -0.0007(6) 0.5288(2) 0.1002(6) 0.0609(16) Uani 1 1 d .
C1 C 0.0430(4) 0.7891(2) 0.2360(5) 0.0275(9) Uani 1 1 d .
C2 C 0.1530(4) 0.7916(4) 0.1669(6) 0.0482(15) Uani 1 1 d .
H2A H 0.1685 0.7487 0.1291 0.058 Uiso 1 1 calc R
H2B H 0.1383 0.8209 0.0769 0.058 Uiso 1 1 calc R
C3 C 0.2882(6) 0.8762(3) 0.3050(9) 0.0601(17) Uani 1 1 d .
H3 H 0.2511 0.9120 0.2488 0.072 Uiso 1 1 calc R
C4 C 0.3820(6) 0.8768(3) 0.4264(9) 0.0610(18) Uani 1 1 d .
H4 H 0.4239 0.9135 0.4716 0.073 Uiso 1 1 calc R
C5 C 0.3290(4) 0.7786(3) 0.3811(6) 0.0393(12) Uani 1 1 d .
H5 H 0.3261 0.7335 0.3882 0.047 Uiso 1 1 calc R
C6 C 0.5063(4) 0.7934(4) 0.5923(6) 0.0509(16) Uani 1 1 d .
H6A H 0.4863 0.7519 0.6337 0.061 Uiso 1 1 calc R
H6B H 0.5209 0.8245 0.6788 0.061 Uiso 1 1 calc R
C7 C 0.6178(4) 0.7864(2) 0.5290(5) 0.0284(9) Uani 1 1 d .
C8 C -0.0651(5) 0.6301(2) 0.2016(5) 0.0360(11) Uani 1 1 d .
C9 C -0.0126(8) 0.5638(4) 0.2301(10) 0.076(2) Uiso 1 1 d .
H9A H 0.0671 0.5677 0.2992 0.092 Uiso 1 1 calc R
H9B H -0.0629 0.5390 0.2868 0.092 Uiso 1 1 calc R
C10A C 0.043(2) 0.5148(12) -0.007(3) 0.099(4) Uiso 0.50 1 d P
C10B C 0.101(2) 0.5112(11) -0.089(3) 0.099(4) Uiso 0.50 1 d P
C10C C 0.111(2) 0.5435(11) 0.042(3) 0.099(4) Uiso 0.50 1 d P

loop_
_atom_site_aniso_label
_atom_site_aniso_U_11
_atom_site_aniso_U_22
_atom_site_aniso_U_33
_atom_site_aniso_U_23
_atom_site_aniso_U_13
_atom_site_aniso_U_12
La1 0.01727(13) 0.02758(15) 0.01157(12) 0.00063(8) 0.00147(8) -0.00188(8)
O1 0.0186(14) 0.0405(17) 0.0194(14) -0.0006(13) -0.0010(11) -0.0044(12)
O2 0.0270(16) 0.071(3) 0.0176(14) -0.0026(16) 0.0023(12) -0.0109(16)
O3 0.0282(17) 0.072(3) 0.0215(15) 0.0077(16) 0.0058(13) 0.0174(17)
O4 0.0199(15) 0.051(2) 0.0199(15) 0.0002(13) 0.0005(11) 0.0060(13)
O5 0.069(3) 0.0327(18) 0.0250(16) 0.0046(14) 0.0088(16) 0.0110(17)
O6 0.065(3) 0.041(2) 0.0242(16) 0.0007(15) 0.0114(16) 0.0226(18)
O7 0.058(3) 0.049(2) 0.034(2) 0.0020(17) 0.0086(18) 0.0165(19)
O8 0.079(3) 0.039(2) 0.040(2) -0.0072(18) 0.019(2) -0.014(2)
O9 0.079(4) 0.038(3) 0.162(6) 0.029(4) -0.005(4) -0.017(3)
O10 0.076(3) 0.0218(17) 0.039(2) 0.0067(15) -0.018(2) -0.0010(19)
N1 0.0182(18) 0.072(3) 0.034(2) 0.000(2) 0.0030(16) -0.0012(19)
N2 0.0208(19) 0.069(3) 0.036(2) -0.005(2) 0.0012(16) 0.0061(19)
N3 0.106(5) 0.034(3) 0.046(3) -0.007(2) 0.026(3) 0.025(3)
C1 0.0189(19) 0.042(2) 0.0207(19) -0.0016(18) 0.0018(15) -0.0035(17)
C2 0.020(2) 0.099(5) 0.025(2) -0.010(3) 0.0015(18) -0.013(3)
C3 0.041(3) 0.053(4) 0.078(5) 0.005(3) -0.004(3) 0.006(3)
C4 0.042(3) 0.052(4) 0.078(5) -0.014(3) -0.011(3) 0.002(3)
C5 0.020(2) 0.063(3) 0.035(3) -0.003(2) 0.0064(19) -0.002(2)
C6 0.021(2) 0.104(5) 0.026(2) 0.005(3) 0.0031(18) 0.013(3)
C7 0.0193(19) 0.045(3) 0.0192(19) -0.0017(18) -0.0003(15) 0.0054(18)
C8 0.052(3) 0.033(2) 0.024(2) 0.0010(19) 0.012(2) 0.014(2)

loop_
_atom_type_symbol
_atom_type_description
_atom_type_scat_dispersion_real
_atom_type_scat_dispersion_imag
_atom_type_scat_source
C C 0.0033 0.0016 'International Tables Vol C Tables 4.2.6.8 and 6.1.1.4'
H H 0.0000 0.0000 'International Tables Vol C Tables 4.2.6.8 and 6.1.1.4'
N N 0.0061 0.0033 'International Tables Vol C Tables 4.2.6.8 and 6.1.1.4'
O O 0.0106 0.0060 'International Tables Vol C Tables 4.2.6.8 and 6.1.1.4'
La La -0.2871 2.4523 'International Tables Vol C Tables 4.2.6.8 and 6.1.1.4'

loop_
_geom_angle_atom_site_label_1
_geom_angle_atom_site_label_2
_geom_angle_atom_site_label_3
_geom_angle
_geom_angle_site_symmetry_1
_geom_angle_site_symmetry_3
O5 La1 O1 71.47(11) . .
O5 La1 O4 142.57(12) . 1_454
O1 La1 O4 145.58(11) . 1_454
O5 La1 O6 134.39(14) . 4_575
O1 La1 O6 73.97(11) . 4_575
O4 La1 O6 78.16(12) 1_454 4_575
O5 La1 O8 68.08(13) . .
O1 La1 O8 138.93(13) . .
O4 La1 O8 75.45(13) 1_454 .
O6 La1 O8 133.46(13) 4_575 .
O5 La1 O7 130.90(12) . .
O1 La1 O7 78.94(12) . .
O4 La1 O7 72.07(12) 1_454 .
O6 La1 O7 67.91(15) 4_575 .
O8 La1 O7 134.94(16) . .
O5 La1 O3 84.24(14) . 4_475
O1 La1 O3 113.50(10) . 4_475
O4 La1 O3 75.24(11) 1_454 4_475
O6 La1 O3 137.52(14) 4_575 4_475
O8 La1 O3 69.44(14) . 4_475
O7 La1 O3 72.67(14) . 4_475
O5 La1 O2 71.01(13) . 4_575
O1 La1 O2 78.30(10) . 4_575
O4 La1 O2 112.68(10) 1_454 4_575
O6 La1 O2 73.59(14) 4_575 4_575
O8 La1 O2 82.21(15) . 4_575
O7 La1 O2 139.31(14) . 4_575
O3 La1 O2 147.88(14) 4_475 4_575
O5 La1 O4 68.18(12) . 4_475
O1 La1 O4 65.30(10) . 4_475
O4 La1 O4 115.26(12) 1_454 4_475
O6 La1 O4 121.10(11) 4_575 4_475
O8 La1 O4 104.76(12) . 4_475
O7 La1 O4 64.06(12) . 4_475
O3 La1 O4 48.21(10) 4_475 4_475
O2 La1 O4 131.77(10) 4_575 4_475
O5 La1 O1 105.26(11) . 4_575
O1 La1 O1 120.73(11) . 4_575
O4 La1 O1 64.96(10) 1_454 4_575
O6 La1 O1 68.89(11) 4_575 4_575
O8 La1 O1 65.36(12) . 4_575
O7 La1 O1 123.56(11) . 4_575
O3 La1 O1 125.22(10) 4_475 4_575
O2 La1 O1 48.04(9) 4_575 4_575
O4 La1 O1 170.01(10) 4_475 4_575
O5 La1 C7 76.14(13) . 4_475
O1 La1 C7 89.75(11) . 4_475
O4 La1 C7 94.51(11) 1_454 4_475
O6 La1 C7 132.53(14) 4_575 4_475
O8 La1 C7 87.41(14) . 4_475
O7 La1 C7 65.27(14) . 4_475
O3 La1 C7 23.75(11) 4_475 4_475
O2 La1 C7 147.10(12) 4_575 4_475
O4 La1 C7 24.50(10) 4_475 4_475
O1 La1 C7 148.71(11) 4_575 4_475
O5 La1 C1 88.93(13) . 4_575
O1 La1 C1 98.54(11) . 4_575
O4 La1 C1 89.06(11) 1_454 4_575
O6 La1 C1 67.74(14) 4_575 4_575
O8 La1 C1 74.16(14) . 4_575
O7 La1 C1 134.41(14) . 4_575
O3 La1 C1 142.88(12) 4_475 4_575
O2 La1 C1 23.64(10) 4_575 4_575
O4 La1 C1 154.90(11) 4_475 4_575
O1 La1 C1 24.51(10) 4_575 4_575
C7 La1 C1 159.72(14) 4_475 4_575
C1 O1 La1 148.9(3) . .
C1 O1 La1 90.4(2) . 4_576
La1 O1 La1 114.11(11) . 4_576
C1 O2 La1 97.7(3) . 4_576
C7 O3 La1 98.1(3) . 4_676
C7 O4 La1 154.2(3) . 1_656
C7 O4 La1 90.8(3) . 4_676
La1 O4 La1 114.53(12) 1_656 4_676
C8 O5 La1 145.2(3) . .
C8 O6 La1 135.5(3) . 4_576
La1 O7 HW7 125(5) . .
La1 O7 HB7 120(5) . .
HW7 O7 HB7 112(3) . .
La1 O8 HW8 116(5) . .
La1 O8 HB8 107(6) . .
HW8 O8 HB8 112(3) . .
HW9 O9 HB9 110(4) . .
HW10 O10 HB10 125(4) . .
C5 N1 C3 108.2(5) . .
C5 N1 C2 127.5(6) . .
C3 N1 C2 123.9(5) . .
C5 N2 C4 107.7(5) . .
C5 N2 C6 126.1(6) . .
C4 N2 C6 126.0(5) . .
C10A N3 C10A 58.5(18) . 3_565
C10A N3 C9 155.6(14) . .
C10A N3 C9 145.9(13) 3_565 .
C10A N3 C10B 105.8(16) . 3_565
C10A N3 C10B 47.3(13) 3_565 3_565
C9 N3 C10B 98.6(11) . 3_565
C10A N3 C10C 41.5(13) . .
C10A N3 C10C 99.6(16) 3_565 .
C9 N3 C10C 114.4(11) . .
C10B N3 C10C 146.7(13) 3_565 .
O2 C1 O1 123.3(4) . .
O2 C1 C2 120.3(4) . .
O1 C1 C2 116.4(4) . .
O2 C1 La1 58.6(2) . 4_576
O1 C1 La1 65.1(2) . 4_576
C2 C1 La1 171.0(4) . 4_576
N1 C2 C1 112.0(4) . .
N1 C2 H2A 109.2 . .
C1 C2 H2A 109.2 . .
N1 C2 H2B 109.2 . .
C1 C2 H2B 109.2 . .
H2A C2 H2B 107.9 . .
C4 C3 N1 106.1(6) . .
C4 C3 H3 127.0 . .
N1 C3 H3 127.0 . .
C3 C4 N2 107.7(6) . .
C3 C4 H4 126.2 . .
N2 C4 H4 126.2 . .
N1 C5 N2 110.4(6) . .
N1 C5 H5 124.8 . .
N2 C5 H5 124.8 . .
N2 C6 C7 111.5(4) . .
N2 C6 H6A 109.3 . .
C7 C6 H6A 109.3 . .
N2 C6 H6B 109.3 . .
C7 C6 H6B 109.3 . .
H6A C6 H6B 108.0 . .
O3 C7 O4 122.7(4) . .
O3 C7 C6 120.4(4) . .
O4 C7 C6 116.9(4) . .
O3 C7 La1 58.2(2) . 4_676
O4 C7 La1 64.7(2) . 4_676
C6 C7 La1 175.0(4) . 4_676
O5 C8 O6 128.3(5) . .
O5 C8 C9 117.3(5) . .
O6 C8 C9 114.3(5) . .
N3 C9 C8 117.0(6) . .
N3 C9 H9A 108.1 . .
C8 C9 H9A 108.1 . .
N3 C9 H9B 108.1 . .
C8 C9 H9B 108.1 . .
H9A C9 H9B 107.3 . .
N3 C10A N3 121.5(18) . 3_565
C10C C10B N3 106(2) . 3_565
C10B C10C N3 106(2) . .

loop_
_geom_bond_atom_site_label_1
_geom_bond_atom_site_label_2
_geom_bond_distance
_geom_bond_site_symmetry_2
La1 O5 2.514(3) .
La1 O1 2.518(3) .
La1 O4 2.524(3) 1_454
La1 O6 2.539(4) 4_575
La1 O8 2.567(4) .
La1 O7 2.584(4) .
La1 O3 2.612(3) 4_475
La1 O2 2.631(3) 4_575
La1 O4 2.752(3) 4_475
La1 O1 2.770(3) 4_575
La1 C7 3.043(4) 4_475
La1 C1 3.053(4) 4_575
O1 C1 1.267(5) .
O1 La1 2.770(3) 4_576
O2 C1 1.236(5) .
O2 La1 2.631(3) 4_576
O3 C7 1.238(5) .
O3 La1 2.612(3) 4_676
O4 C7 1.262(5) .
O4 La1 2.524(3) 1_656
O4 La1 2.752(3) 4_676
O5 C8 1.224(6) .
O6 C8 1.250(6) .
O6 La1 2.539(3) 4_576
O7 HW7 0.83(2) .
O7 HB7 0.842(19) .
O8 HW8 0.84(2) .
O8 HB8 0.84(2) .
O9 HW9 0.83(2) .
O9 HB9 0.84(2) .
O10 HW10 0.787(19) .
O10 HB10 0.79(2) .
O11 H11 0.85(2) .
O12 H12 0.86(2) .
N1 C5 1.304(7) .
N1 C3 1.381(9) .
N1 C2 1.452(6) .
N2 C5 1.310(7) .
N2 C4 1.368(9) .
N2 C6 1.462(6) .
N3 C10A 1.20(3) .
N3 C10A 1.26(3) 3_565
N3 C9 1.392(10) .
N3 C10B 1.42(2) 3_565
N3 C10C 1.51(2) .
C1 C2 1.518(6) .
C1 La1 3.053(4) 4_576
C2 H2A 0.9900 .
C2 H2B 0.9900 .
C3 C4 1.349(9) .
C3 H3 0.9500 .
C4 H4 0.9500 .
C5 H5 0.9500 .
C6 C7 1.512(6) .
C6 H6A 0.9900 .
C6 H6B 0.9900 .
C7 La1 3.043(4) 4_676
C8 C9 1.516(10) .
C9 H9A 0.9900 .
C9 H9B 0.9900 .
C10A N3 1.26(3) 3_565
C10B C10C 1.32(3) .
C10B N3 1.42(2) 3_565
